data_4033082
loop_
_publ_author_name
'S\;aczewski, Jaros\/law'
'Fedorowicz, Joanna'
'Gdaniec, Maria'
'Wi\'sniewska, Paulina'
'Sieniawska, Emilia'
'Dra\.zba, Zuzanna'
'Rzewnicka, Justyna'
'Balewski, \/Lukasz'

_publ_section_title
;
 The Elusive Paal-Knorr Intermediates in the Trofimov Synthesis of
 Pyrroles: Experimental and Theoretical Studies.
;
_journal_issue 18
_journal_name_full 'The Journal of organic chemistry'
_journal_page_first 9737
_journal_page_last 9743
_journal_paper_doi 10.1021/acs.joc.7b01851
_journal_volume 82
_journal_year 2017
_chemical_formula_moiety 'C27 H30 N2 O9'
_chemical_formula_sum 'C27 H30 N2 O9'
_chemical_formula_weight 526.53
_chemical_name_systematic
'(2E,3E)-Diethyl 2-(((E)-3-ethoxy-3-oxoprop-1-enyloxy)methylene)-3-((3-(ethoxycarbonyl)quinolin-2-ylamino)methylene)succinate'
_space_group_crystal_system triclinic
_space_group_IT_number 2
_space_group_name_Hall '-P 1'
_space_group_name_H-M_alt 'P -1'
_symmetry_space_group_name_Hall '-P 1'
_symmetry_space_group_name_H-M 'P -1'
_atom_sites_solution_hydrogens geom
_audit_creation_date 2017-07-21
_audit_creation_method
;
Olex2 1.2
(compiled 2017.03.28 svn.r3405 for OlexSys, GUI svn.r5337)
;
_cell_angle_alpha 100.611(5)
_cell_angle_beta 95.091(5)
_cell_angle_gamma 112.613(6)
_cell_formula_units_Z 2
_cell_length_a 8.8727(6)
_cell_length_b 11.1374(7)
_cell_length_c 15.4529(9)
_cell_measurement_reflns_used 5268
_cell_measurement_temperature 294.74(10)
_cell_measurement_theta_max 28.08
_cell_measurement_theta_min 3.3690
_cell_volume 1363.95(17)
_computing_cell_refinement
;
CrysAlisPro, Agilent Technologies,
Version 1.171.37.35 
;
_computing_data_collection
;
CrysAlisPro, Agilent Technologies,
Version 1.171.37.35 
;
_computing_data_reduction
;
CrysAlisPro, Agilent Technologies,
Version 1.171.37.35 
;
_computing_molecular_graphics 'Olex2 (Dolomanov et al., 2009)'
_computing_publication_material 'Olex2 (Dolomanov et al., 2009)'
_computing_structure_refinement 'ShelXL (Sheldrick, 2015)'
_computing_structure_solution 'ShelXT (Sheldrick, 2015)'
_diffrn_ambient_environment air
_diffrn_ambient_temperature 294.74(10)
_diffrn_detector 'CCD plate'
_diffrn_detector_area_resol_mean 16.1544
_diffrn_detector_type Eos
_diffrn_measured_fraction_theta_full 0.998
_diffrn_measured_fraction_theta_max 0.998
_diffrn_measurement_details
;
#__ type_ start__ end____ width___ exp.time_
  1 omega  -54.00   35.00   1.0000    2.0000
omega____ theta____ kappa____ phi______ frames
    -       15.6289  -37.0000    0.0000 89

#__ type_ start__ end____ width___ exp.time_
  2 omega  -25.00   22.00   1.0000    2.0000
omega____ theta____ kappa____ phi______ frames
    -      -16.6446  -99.0000   30.0000 47

#__ type_ start__ end____ width___ exp.time_
  3 omega  -25.00   22.00   1.0000    2.0000
omega____ theta____ kappa____ phi______ frames
    -      -16.6446  -99.0000  -60.0000 47

#__ type_ start__ end____ width___ exp.time_
  4 omega  -43.00   51.00   1.0000    2.0000
omega____ theta____ kappa____ phi______ frames
    -      -16.6446   77.0000  -90.0000 94

#__ type_ start__ end____ width___ exp.time_
  5 omega  -33.00   51.00   1.0000    2.0000
omega____ theta____ kappa____ phi______ frames
    -      -16.6446   57.0000   90.0000 84

#__ type_ start__ end____ width___ exp.time_
  6 omega  -84.00   10.00   1.0000    2.0000
omega____ theta____ kappa____ phi______ frames
    -      -16.6446  -77.0000  150.0000 94

#__ type_ start__ end____ width___ exp.time_
  7 omega  -25.00   55.00   1.0000    2.0000
omega____ theta____ kappa____ phi______ frames
    -       15.6289  -99.0000   30.0000 80

#__ type_ start__ end____ width___ exp.time_
  8 omega  -20.00   58.00   1.0000    2.0000
omega____ theta____ kappa____ phi______ frames
    -       15.6289 -105.0000 -178.0000 78

#__ type_ start__ end____ width___ exp.time_
  9 omega  -84.00   -9.00   1.0000    2.0000
omega____ theta____ kappa____ phi______ frames
    -      -16.6446  -57.0000    0.0000 75
;
_diffrn_measurement_device 'four-circle diffractometer'
_diffrn_measurement_device_type 'Xcalibur, Eos'
_diffrn_measurement_method '\w scans'
_diffrn_orient_matrix_UB_11 -0.0120779000
_diffrn_orient_matrix_UB_12 -0.0453235000
_diffrn_orient_matrix_UB_13 0.0281526000
_diffrn_orient_matrix_UB_21 0.0531482000
_diffrn_orient_matrix_UB_22 0.0533558000
_diffrn_orient_matrix_UB_23 0.0361545000
_diffrn_orient_matrix_UB_31 -0.0690520000
_diffrn_orient_matrix_UB_32 0.0119492000
_diffrn_orient_matrix_UB_33 0.0122760000
_diffrn_radiation_monochromator graphite
_diffrn_radiation_probe x-ray
_diffrn_radiation_type MoK\a
_diffrn_radiation_wavelength 0.71073
_diffrn_reflns_av_R_equivalents 0.0204
_diffrn_reflns_av_unetI/netI 0.0224
_diffrn_reflns_Laue_measured_fraction_full 0.998
_diffrn_reflns_Laue_measured_fraction_max 0.998
_diffrn_reflns_limit_h_max 10
_diffrn_reflns_limit_h_min -10
_diffrn_reflns_limit_k_max 13
_diffrn_reflns_limit_k_min -13
_diffrn_reflns_limit_l_max 18
_diffrn_reflns_limit_l_min -18
_diffrn_reflns_number 18187
_diffrn_reflns_point_group_measured_fraction_full 0.998
_diffrn_reflns_point_group_measured_fraction_max 0.998
_diffrn_reflns_theta_full 25.024
_diffrn_reflns_theta_max 25.024
_diffrn_reflns_theta_min 2.991
_diffrn_source 'Enhance (Mo) X-ray Source'
_exptl_absorpt_coefficient_mu 0.097
_exptl_absorpt_correction_T_max 1.000
_exptl_absorpt_correction_T_min 0.987
_exptl_absorpt_correction_type multi-scan
_exptl_absorpt_process_details
;
CrysAlisPro, Agilent Technologies,
Version 1.171.37.35 ing spherical harmonics,
 implemented in SCALE3 ABSPACK scaling algorithm.
;
_exptl_crystal_colour colourless
_exptl_crystal_colour_primary colourless
_exptl_crystal_density_diffrn 1.282
_exptl_crystal_description block
_exptl_crystal_F_000 556
_exptl_crystal_size_max 0.6
_exptl_crystal_size_mid 0.5
_exptl_crystal_size_min 0.5
_refine_diff_density_max 0.254
_refine_diff_density_min -0.194
_refine_diff_density_rms 0.032
_refine_ls_extinction_coef 0.0072(15)
_refine_ls_extinction_expression Fc^*^=kFc[1+0.001xFc^2^\l^3^/sin(2\q)]^-1/4^
_refine_ls_extinction_method 'SHELXL-2016/6 (Sheldrick 2016)'
_refine_ls_goodness_of_fit_ref 1.038
_refine_ls_hydrogen_treatment constr
_refine_ls_matrix_type full
_refine_ls_number_parameters 368
_refine_ls_number_reflns 4810
_refine_ls_number_restraints 2
_refine_ls_restrained_S_all 1.043
_refine_ls_R_factor_all 0.0659
_refine_ls_R_factor_gt 0.0453
_refine_ls_shift/su_max 0.000
_refine_ls_shift/su_mean 0.000
_refine_ls_structure_factor_coef Fsqd
_refine_ls_weighting_details 'w=1/[\s^2^(Fo^2^)+(0.0559P)^2^+0.3482P] where P=(Fo^2^+2Fc^2^)/3'
_refine_ls_weighting_scheme calc
_refine_ls_wR_factor_gt 0.1138
_refine_ls_wR_factor_ref 0.1280
_reflns_Friedel_coverage 0.000
_reflns_number_gt 3495
_reflns_number_total 4810
_reflns_threshold_expression 'I > 2\s(I)'
_cod_data_source_file jo7b01851_si_002.cif
_cod_data_source_block 5b
_cod_original_cell_volume 1363.95(16)
_cod_database_code 4033082
_shelx_shelxl_version_number 2016/6
_chemical_oxdiff_formula 'C14 H12 N4 O2 I2'
_shelx_space_group_comment
;
The symmetry employed for this shelxl refinement is uniquely defined
by the following loop, which should always be used as a source of
symmetry information in preference to the above space-group names.
They are only intended as comments.
;
_shelx_estimated_absorpt_t_max 0.953
_shelx_estimated_absorpt_t_min 0.944
_reflns_odcompleteness_completeness 99.82
_reflns_odcompleteness_iscentric 1
_reflns_odcompleteness_theta 26.32
_olex2_refinement_description
;
1. Fixed Uiso
 At 1.2 times of:
  All C(H) groups, All C(H,H) groups, All N(H) groups
 At 1.5 times of:
  All C(H,H,H) groups
2. Restrained distances
 O31-C32A
 1.45 with sigma of 0.005
 O31-C32
 1.45 with sigma of 0.005
 C33-C32A
 1.5 with sigma of 0.005
 C33A-C32
 1.5 with sigma of 0.005
3. Others
 Sof(C33)=Sof(H33A)=Sof(H33B)=Sof(H33C)=Sof(C32)=Sof(H32C)=Sof(H32D)=1-FVAR(1)
 Sof(C32A)=Sof(H32A)=Sof(H32B)=Sof(C33A)=Sof(H33D)=Sof(H33E)=Sof(H33F)=FVAR(1)
4.a Secondary CH2 refined with riding coordinates:
 C22(H22A,H22B), C27(H27A,H27B), C32A(H32A,H32B), C37(H37A,H37B), C32(H32C,H32D)
4.b Aromatic/amide H refined with riding coordinates:
 C4(H4), C5(H5), C6(H6), C7(H7), C8(H8), N11(H11), C12(H12), C15(H15),
 C17(H17), C18(H18)
4.c Idealised Me refined as rotating group:
 C23(H23A,H23B,H23C), C28(H28A,H28B,H28C), C33(H33A,H33B,H33C), C38(H38A,H38B,
 H38C), C33A(H33D,H33E,H33F)
;
_olex2_submission_special_instructions 'No special instructions were received'

loop_
_space_group_symop_operation_xyz
'x, y, z'
'-x, -y, -z'

loop_
_atom_site_label
_atom_site_type_symbol
_atom_site_fract_x
_atom_site_fract_y
_atom_site_fract_z
_atom_site_U_iso_or_equiv
_atom_site_adp_type
_atom_site_occupancy
_atom_site_site_symmetry_order
_atom_site_calc_flag
_atom_site_refinement_flags_posn
_atom_site_refinement_flags_occupancy
_atom_site_disorder_assembly
_atom_site_disorder_group
N1 N 0.13926(18) 0.38676(15) 0.49156(9) 0.0444(4) Uani 1 1 d . . . .
C2 C 0.2550(2) 0.44535(18) 0.44741(11) 0.0398(4) Uani 1 1 d . . . .
C3 C 0.3732(2) 0.58155(18) 0.47873(11) 0.0433(4) Uani 1 1 d . . . .
C4 C 0.3609(2) 0.6521(2) 0.55800(12) 0.0500(5) Uani 1 1 d . . . .
H4 H 0.436494 0.740532 0.580450 0.060 Uiso 1 1 calc R . . .
C5 C 0.2148(3) 0.6634(2) 0.68706(13) 0.0631(6) Uani 1 1 d . . . .
H5 H 0.286139 0.752562 0.711442 0.076 Uiso 1 1 calc R . . .
C6 C 0.0905(3) 0.6006(3) 0.72903(13) 0.0680(6) Uani 1 1 d . . . .
H6 H 0.076821 0.646959 0.782163 0.082 Uiso 1 1 calc R . . .
C7 C -0.0168(3) 0.4676(2) 0.69347(14) 0.0659(6) Uani 1 1 d . . . .
H7 H -0.101660 0.425763 0.723172 0.079 Uiso 1 1 calc R . . .
C8 C 0.0003(3) 0.3976(2) 0.61578(13) 0.0574(5) Uani 1 1 d . . . .
H8 H -0.072418 0.308447 0.592896 0.069 Uiso 1 1 calc R . . .
C9 C 0.1277(2) 0.45978(19) 0.57001(11) 0.0445(4) Uani 1 1 d . . . .
C10 C 0.2368(2) 0.5940(2) 0.60613(12) 0.0479(5) Uani 1 1 d . . . .
N11 N 0.25957(18) 0.36830(14) 0.36728(9) 0.0432(4) Uani 1 1 d . . . .
H11 H 0.341795 0.399621 0.340298 0.052 Uiso 1 1 calc R . . .
C12 C 0.1383(2) 0.24488(18) 0.33001(11) 0.0436(4) Uani 1 1 d . . . .
H12 H 0.047104 0.217312 0.358519 0.052 Uiso 1 1 calc R . . .
C13 C 0.1359(2) 0.15846(18) 0.25645(11) 0.0431(4) Uani 1 1 d . . . .
C14 C 0.2745(2) 0.18225(17) 0.20542(11) 0.0420(4) Uani 1 1 d . . . .
C15 C 0.3250(2) 0.27600(19) 0.16042(12) 0.0470(5) Uani 1 1 d . . . .
H15 H 0.414815 0.284623 0.131479 0.056 Uiso 1 1 calc R . . .
O16 O 0.24889(16) 0.36065(13) 0.15519(9) 0.0558(4) Uani 1 1 d . . . .
C17 C 0.3097(2) 0.4519(2) 0.10551(12) 0.0533(5) Uani 1 1 d . . . .
H17 H 0.407526 0.460968 0.084417 0.064 Uiso 1 1 calc R . . .
C18 C 0.2356(3) 0.5270(2) 0.08648(13) 0.0582(5) Uani 1 1 d . . . .
H18 H 0.137083 0.519193 0.106336 0.070 Uiso 1 1 calc R . . .
C19 C 0.3091(2) 0.6234(2) 0.03373(13) 0.0533(5) Uani 1 1 d . . . .
O20 O 0.4343(2) 0.63775(18) 0.00398(12) 0.0870(6) Uani 1 1 d . . . .
O21 O 0.22301(17) 0.69584(15) 0.02212(9) 0.0610(4) Uani 1 1 d . . . .
C22 C 0.2930(3) 0.7985(2) -0.02617(14) 0.0623(6) Uani 1 1 d . . . .
H22A H 0.307894 0.758784 -0.084339 0.075 Uiso 1 1 calc R . . .
H22B H 0.400404 0.863950 0.006733 0.075 Uiso 1 1 calc R . . .
C23 C 0.1783(3) 0.8642(3) -0.03694(16) 0.0758(7) Uani 1 1 d . . . .
H23A H 0.222288 0.931709 -0.069604 0.114 Uiso 1 1 calc GR . . .
H23B H 0.166069 0.904803 0.020897 0.114 Uiso 1 1 calc GR . . .
H23C H 0.072174 0.798676 -0.069119 0.114 Uiso 1 1 calc GR . . .
C24 C -0.0133(3) 0.0328(2) 0.22895(13) 0.0552(5) Uani 1 1 d . . . .
O25 O -0.1315(2) 0.00388(16) 0.26638(11) 0.0871(6) Uani 1 1 d . . . .
O26 O -0.00773(17) -0.04683(14) 0.15426(9) 0.0657(4) Uani 1 1 d . . . .
C27 C -0.1540(3) -0.1721(3) 0.11827(18) 0.0834(8) Uani 1 1 d . . . .
H27A H -0.252424 -0.160218 0.132456 0.100 Uiso 1 1 calc R . . .
H27B H -0.165535 -0.196930 0.053706 0.100 Uiso 1 1 calc R . . .
C28 C -0.1385(5) -0.2780(3) 0.1562(2) 0.1198(11) Uani 1 1 d . . . .
H28A H -0.233513 -0.360475 0.130803 0.180 Uiso 1 1 calc GR . . .
H28B H -0.131903 -0.254948 0.219868 0.180 Uiso 1 1 calc GR . . .
H28C H -0.039878 -0.288424 0.143060 0.180 Uiso 1 1 calc GR . . .
C29 C 0.3692(2) 0.09761(19) 0.20278(13) 0.0526(5) Uani 1 1 d . . . .
O30 O 0.45768(19) 0.08820(16) 0.15016(11) 0.0778(5) Uani 1 1 d . . . .
O31 O 0.3486(2) 0.03472(16) 0.26808(11) 0.0769(5) Uani 1 1 d D . . .
C32A C 0.4172(13) -0.0680(8) 0.2533(10) 0.080(2) Uani 0.60(2) 1 d D P A 2
H32A H 0.383594 -0.118617 0.191501 0.095 Uiso 0.60(2) 1 calc R P A 2
H32B H 0.537375 -0.026239 0.267260 0.095 Uiso 0.60(2) 1 calc R P A 2
C33 C 0.3584(17) -0.1678(11) 0.2487(15) 0.121(6) Uani 0.40(2) 1 d D P A 1
H33A H 0.376438 -0.176118 0.187905 0.181 Uiso 0.40(2) 1 calc GR P A 1
H33B H 0.242436 -0.192291 0.249685 0.181 Uiso 0.40(2) 1 calc GR P A 1
H33C H 0.394279 -0.225838 0.275235 0.181 Uiso 0.40(2) 1 calc GR P A 1
C34 C 0.5020(2) 0.6454(2) 0.42686(13) 0.0483(5) Uani 1 1 d . . . .
O35 O 0.52226(17) 0.59082(14) 0.35670(9) 0.0624(4) Uani 1 1 d . . . .
O36 O 0.59370(17) 0.77252(14) 0.46748(9) 0.0640(4) Uani 1 1 d . . . .
C37 C 0.7295(3) 0.8481(2) 0.42693(16) 0.0697(6) Uani 1 1 d . . . .
H37A H 0.691211 0.840303 0.364534 0.084 Uiso 1 1 calc R . . .
H37B H 0.816555 0.815928 0.430641 0.084 Uiso 1 1 calc R . . .
C38 C 0.7917(4) 0.9903(3) 0.47907(19) 0.0938(9) Uani 1 1 d . . . .
H38A H 0.882745 1.045639 0.455276 0.141 Uiso 1 1 calc GR . . .
H38B H 0.828103 0.995978 0.540653 0.141 Uiso 1 1 calc GR . . .
H38C H 0.703982 1.020366 0.474716 0.141 Uiso 1 1 calc GR . . .
C32 C 0.4519(14) -0.0305(14) 0.2987(11) 0.076(3) Uani 0.40(2) 1 d D P A 1
H32C H 0.561847 0.006677 0.283702 0.092 Uiso 0.40(2) 1 calc R P A 1
H32D H 0.461520 -0.023164 0.362622 0.092 Uiso 0.40(2) 1 calc R P A 1
C33A C 0.3519(10) -0.1537(11) 0.3117(12) 0.116(4) Uani 0.60(2) 1 d D P A 2
H33D H 0.234156 -0.180330 0.305224 0.173 Uiso 0.60(2) 1 calc GR P A 2
H33E H 0.402756 -0.106618 0.372490 0.173 Uiso 0.60(2) 1 calc GR P A 2
H33F H 0.374980 -0.231721 0.296695 0.173 Uiso 0.60(2) 1 calc GR P A 2

loop_
_atom_site_aniso_label
_atom_site_aniso_U_11
_atom_site_aniso_U_22
_atom_site_aniso_U_33
_atom_site_aniso_U_23
_atom_site_aniso_U_13
_atom_site_aniso_U_12
N1 0.0489(9) 0.0402(9) 0.0424(8) 0.0079(7) 0.0119(7) 0.0164(7)
C2 0.0411(9) 0.0384(10) 0.0407(9) 0.0091(8) 0.0078(7) 0.0170(8)
C3 0.0406(10) 0.0389(11) 0.0476(10) 0.0082(8) 0.0033(8) 0.0151(8)
C4 0.0458(11) 0.0409(11) 0.0528(11) 0.0001(9) 0.0006(8) 0.0133(9)
C5 0.0614(13) 0.0602(14) 0.0547(11) -0.0088(10) 0.0050(10) 0.0222(11)
C6 0.0741(15) 0.0819(18) 0.0481(11) -0.0001(11) 0.0158(11) 0.0381(14)
C7 0.0729(14) 0.0752(17) 0.0545(12) 0.0147(11) 0.0267(11) 0.0323(13)
C8 0.0644(13) 0.0538(13) 0.0546(11) 0.0136(10) 0.0209(10) 0.0224(11)
C9 0.0488(10) 0.0448(11) 0.0416(9) 0.0080(8) 0.0084(8) 0.0218(9)
C10 0.0477(11) 0.0492(12) 0.0442(10) 0.0023(8) 0.0049(8) 0.0216(9)
N11 0.0443(8) 0.0384(9) 0.0432(8) 0.0060(7) 0.0148(6) 0.0131(7)
C12 0.0465(10) 0.0380(11) 0.0449(9) 0.0114(8) 0.0150(8) 0.0136(9)
C13 0.0472(10) 0.0371(10) 0.0431(9) 0.0099(8) 0.0138(8) 0.0140(8)
C14 0.0437(10) 0.0355(10) 0.0405(9) 0.0046(8) 0.0097(8) 0.0109(8)
C15 0.0496(11) 0.0429(11) 0.0484(10) 0.0106(8) 0.0175(8) 0.0173(9)
O16 0.0608(8) 0.0544(9) 0.0662(8) 0.0290(7) 0.0317(7) 0.0274(7)
C17 0.0566(12) 0.0488(12) 0.0595(11) 0.0211(10) 0.0270(10) 0.0195(10)
C18 0.0616(12) 0.0605(14) 0.0666(12) 0.0265(11) 0.0315(10) 0.0306(11)
C19 0.0591(12) 0.0522(12) 0.0576(11) 0.0186(9) 0.0249(10) 0.0267(10)
O20 0.0868(11) 0.0941(14) 0.1263(14) 0.0673(12) 0.0686(11) 0.0568(11)
O21 0.0643(9) 0.0638(10) 0.0723(9) 0.0321(7) 0.0324(7) 0.0332(8)
C22 0.0693(14) 0.0615(14) 0.0638(12) 0.0301(11) 0.0205(10) 0.0262(12)
C23 0.0855(17) 0.0746(17) 0.0801(15) 0.0278(13) 0.0149(13) 0.0419(15)
C24 0.0601(12) 0.0414(12) 0.0559(11) 0.0085(9) 0.0204(10) 0.0113(10)
O25 0.0750(10) 0.0621(11) 0.0926(12) -0.0008(9) 0.0453(9) -0.0034(8)
O26 0.0622(9) 0.0456(9) 0.0645(9) -0.0074(7) 0.0174(7) 0.0036(7)
C27 0.0796(17) 0.0557(16) 0.0823(16) -0.0083(13) 0.0122(13) 0.0045(13)
C28 0.126(3) 0.065(2) 0.143(3) 0.010(2) 0.014(2) 0.0198(19)
C29 0.0507(11) 0.0367(11) 0.0644(12) 0.0102(9) 0.0146(10) 0.0114(9)
O30 0.0791(11) 0.0712(11) 0.1023(12) 0.0271(9) 0.0494(10) 0.0410(9)
O31 0.0850(11) 0.0707(11) 0.1039(12) 0.0475(10) 0.0369(9) 0.0460(9)
C32A 0.099(5) 0.062(5) 0.100(6) 0.034(4) 0.030(5) 0.048(4)
C33 0.142(9) 0.052(6) 0.145(12) 0.023(7) -0.025(9) 0.026(6)
C34 0.0454(11) 0.0431(12) 0.0539(11) 0.0128(9) 0.0065(9) 0.0152(9)
O35 0.0629(9) 0.0529(9) 0.0628(9) 0.0118(7) 0.0243(7) 0.0128(7)
O36 0.0599(9) 0.0450(9) 0.0701(9) 0.0102(7) 0.0159(7) 0.0040(7)
C37 0.0573(13) 0.0537(14) 0.0855(15) 0.0230(12) 0.0190(11) 0.0050(11)
C38 0.0881(18) 0.0550(17) 0.107(2) 0.0164(15) 0.0178(15) -0.0025(14)
C32 0.078(5) 0.073(7) 0.081(6) 0.017(6) 0.013(5) 0.035(5)
C33A 0.103(5) 0.111(6) 0.178(10) 0.102(7) 0.040(5) 0.059(4)

loop_
_atom_type_symbol
_atom_type_description
_atom_type_scat_dispersion_real
_atom_type_scat_dispersion_imag
_atom_type_scat_source
C C 0.0033 0.0016 'International Tables Vol C Tables 4.2.6.8 and 6.1.1.4'
H H 0.0000 0.0000 'International Tables Vol C Tables 4.2.6.8 and 6.1.1.4'
N N 0.0061 0.0033 'International Tables Vol C Tables 4.2.6.8 and 6.1.1.4'
O O 0.0106 0.0060 'International Tables Vol C Tables 4.2.6.8 and 6.1.1.4'

loop_
_geom_angle_atom_site_label_1
_geom_angle_atom_site_label_2
_geom_angle_atom_site_label_3
_geom_angle
C2 N1 C9 118.61(16)
N1 C2 C3 123.13(15)
N1 C2 N11 116.56(16)
N11 C2 C3 120.31(15)
C2 C3 C34 121.87(16)
C4 C3 C2 117.26(16)
C4 C3 C34 120.86(17)
C3 C4 H4 119.4
C3 C4 C10 121.30(18)
C10 C4 H4 119.4
C6 C5 H5 119.9
C6 C5 C10 120.2(2)
C10 C5 H5 119.9
C5 C6 H6 119.7
C5 C6 C7 120.53(19)
C7 C6 H6 119.7
C6 C7 H7 119.5
C8 C7 C6 120.9(2)
C8 C7 H7 119.5
C7 C8 H8 119.9
C7 C8 C9 120.1(2)
C9 C8 H8 119.9
N1 C9 C8 118.40(18)
N1 C9 C10 122.62(16)
C10 C9 C8 118.98(16)
C4 C10 C5 123.77(19)
C4 C10 C9 117.05(16)
C9 C10 C5 119.17(18)
C2 N11 H11 119.0
C12 N11 C2 122.00(14)
C12 N11 H11 119.0
N11 C12 H12 116.6
C13 C12 N11 126.89(16)
C13 C12 H12 116.6
C12 C13 C14 123.96(16)
C12 C13 C24 115.76(16)
C24 C13 C14 120.25(15)
C15 C14 C13 125.27(17)
C15 C14 C29 114.62(16)
C29 C14 C13 120.11(15)
C14 C15 H15 119.1
C14 C15 O16 121.71(16)
O16 C15 H15 119.1
C17 O16 C15 116.59(14)
O16 C17 H17 118.9
C18 C17 O16 122.29(17)
C18 C17 H17 118.9
C17 C18 H18 120.4
C17 C18 C19 119.14(18)
C19 C18 H18 120.4
O20 C19 C18 124.51(19)
O20 C19 O21 123.07(18)
O21 C19 C18 112.42(16)
C19 O21 C22 115.60(15)
O21 C22 H22A 110.0
O21 C22 H22B 110.0
O21 C22 C23 108.47(17)
H22A C22 H22B 108.4
C23 C22 H22A 110.0
C23 C22 H22B 110.0
C22 C23 H23A 109.5
C22 C23 H23B 109.5
C22 C23 H23C 109.5
H23A C23 H23B 109.5
H23A C23 H23C 109.5
H23B C23 H23C 109.5
O25 C24 C13 125.15(18)
O25 C24 O26 122.59(18)
O26 C24 C13 112.22(16)
C24 O26 C27 116.84(16)
O26 C27 H27A 109.6
O26 C27 H27B 109.6
H27A C27 H27B 108.2
C28 C27 O26 110.1(2)
C28 C27 H27A 109.6
C28 C27 H27B 109.6
C27 C28 H28A 109.5
C27 C28 H28B 109.5
C27 C28 H28C 109.5
H28A C28 H28B 109.5
H28A C28 H28C 109.5
H28B C28 H28C 109.5
O30 C29 C14 125.53(18)
O30 C29 O31 122.83(19)
O31 C29 C14 111.61(16)
C29 O31 C32A 110.0(5)
C29 O31 C32 125.9(6)
O31 C32A H32A 110.5
O31 C32A H32B 110.5
H32A C32A H32B 108.7
C33A C32A O31 106.2(8)
C33A C32A H32A 110.5
C33A C32A H32B 110.5
H33A C33 H33B 109.5
H33A C33 H33C 109.5
H33B C33 H33C 109.5
C32 C33 H33A 109.5
C32 C33 H33B 109.5
C32 C33 H33C 109.5
O35 C34 C3 125.36(18)
O35 C34 O36 123.47(17)
O36 C34 C3 111.17(16)
C34 O36 C37 118.07(16)
O36 C37 H37A 110.6
O36 C37 H37B 110.6
O36 C37 C38 105.58(19)
H37A C37 H37B 108.8
C38 C37 H37A 110.6
C38 C37 H37B 110.6
C37 C38 H38A 109.5
C37 C38 H38B 109.5
C37 C38 H38C 109.5
H38A C38 H38B 109.5
H38A C38 H38C 109.5
H38B C38 H38C 109.5
O31 C32 H32C 111.5
O31 C32 H32D 111.5
C33 C32 O31 101.4(10)
C33 C32 H32C 111.5
C33 C32 H32D 111.5
H32C C32 H32D 109.3
C32A C33A H33D 109.5
C32A C33A H33E 109.5
C32A C33A H33F 109.5
H33D C33A H33E 109.5
H33D C33A H33F 109.5
H33E C33A H33F 109.5

loop_
_geom_bond_atom_site_label_1
_geom_bond_atom_site_label_2
_geom_bond_distance
N1 C2 1.311(2)
N1 C9 1.366(2)
C2 C3 1.432(2)
C2 N11 1.384(2)
C3 C4 1.366(2)
C3 C34 1.484(2)
C4 H4 0.9300
C4 C10 1.400(3)
C5 H5 0.9300
C5 C6 1.351(3)
C5 C10 1.416(3)
C6 H6 0.9300
C6 C7 1.388(3)
C7 H7 0.9300
C7 C8 1.361(3)
C8 H8 0.9300
C8 C9 1.406(3)
C9 C10 1.402(3)
N11 H11 0.8600
N11 C12 1.357(2)
C12 H12 0.9300
C12 C13 1.340(2)
C13 C14 1.484(2)
C13 C24 1.465(3)
C14 C15 1.318(2)
C14 C29 1.482(3)
C15 H15 0.9300
C15 O16 1.363(2)
O16 C17 1.361(2)
C17 H17 0.9300
C17 C18 1.303(3)
C18 H18 0.9300
C18 C19 1.456(3)
C19 O20 1.205(2)
C19 O21 1.330(2)
O21 C22 1.449(2)
C22 H22A 0.9700
C22 H22B 0.9700
C22 C23 1.478(3)
C23 H23A 0.9600
C23 H23B 0.9600
C23 H23C 0.9600
C24 O25 1.206(2)
C24 O26 1.337(2)
O26 C27 1.461(3)
C27 H27A 0.9700
C27 H27B 0.9700
C27 C28 1.456(4)
C28 H28A 0.9600
C28 H28B 0.9600
C28 H28C 0.9600
C29 O30 1.198(2)
C29 O31 1.318(2)
O31 C32A 1.482(4)
O31 C32 1.468(5)
C32A H32A 0.9700
C32A H32B 0.9700
C32A C33A 1.431(16)
C33 H33A 0.9600
C33 H33B 0.9600
C33 H33C 0.9600
C33 C32 1.45(2)
C34 O35 1.206(2)
C34 O36 1.325(2)
O36 C37 1.450(2)
C37 H37A 0.9700
C37 H37B 0.9700
C37 C38 1.496(3)
C38 H38A 0.9600
C38 H38B 0.9600
C38 H38C 0.9600
C32 H32C 0.9700
C32 H32D 0.9700
C33A H33D 0.9600
C33A H33E 0.9600
C33A H33F 0.9600
